data_7712799
loop_
_publ_author_name
'Katzenmayer, Markus'
'Kracht, Felix'
'Maichle-Moessmer, Caecilia'
'Anwander, Reiner'

_publ_section_title
;
 Potential precursors for terminal ytterbium(II) imide complexes bearing
 the tris(3-tert-butyl-5-methylpyrazolyl)hydroborato ligand
;
_journal_name_full 'Dalton Transactions'
_journal_paper_doi 10.1039/D3DT00861D
_journal_year 2023
_chemical_formula_sum 'C36 H58 B Br N7 Yb'
_chemical_formula_weight 852.65
_space_group_crystal_system monoclinic
_space_group_IT_number 14
_space_group_name_Hall '-P 2ybc'
_space_group_name_H-M_alt 'P 1 21/c 1'
_atom_sites_solution_hydrogens mixed
_audit_creation_method SHELXL-2018/3
_audit_update_record
;
2023-03-14 deposited with the CCDC.	2023-04-18 downloaded from the CCDC.
;
_cell_angle_alpha 90
_cell_angle_beta 98.165(19)
_cell_angle_gamma 90
_cell_formula_units_Z 4
_cell_length_a 11.675(8)
_cell_length_b 18.213(13)
_cell_length_c 18.789(13)
_cell_measurement_reflns_used 9868
_cell_measurement_temperature 100(2)
_cell_measurement_theta_max 29.43
_cell_measurement_theta_min 2.235
_cell_volume 3955(5)
_computing_cell_refinement 'SAINT V8.40B (Bruker Nano, Inc., 2019)'
_computing_data_collection 'APEX3 v2019.11-0'
_computing_data_reduction 'SAINT V8.40B (Bruker Nano, Inc., 2019)'
_computing_structure_refinement 'SHELXL-2018/3 (Sheldrick, 2018)'
_computing_structure_solution 'SHELXT 2018/2 (Sheldrick, 2018)'
_diffrn_ambient_temperature 100(2)
_diffrn_measured_fraction_theta_full 1.000
_diffrn_measured_fraction_theta_max 0.999
_diffrn_measurement_device_type 'Bruker APEX II DUO'
_diffrn_measurement_method 'omega scans'
_diffrn_radiation_type MoK\a
_diffrn_radiation_wavelength 0.71073
_diffrn_reflns_av_R_equivalents 0.0580
_diffrn_reflns_av_unetI/netI 0.0225
_diffrn_reflns_Laue_measured_fraction_full 1.000
_diffrn_reflns_Laue_measured_fraction_max 0.999
_diffrn_reflns_limit_h_max 16
_diffrn_reflns_limit_h_min -16
_diffrn_reflns_limit_k_max 26
_diffrn_reflns_limit_k_min -26
_diffrn_reflns_limit_l_max 26
_diffrn_reflns_limit_l_min -26
_diffrn_reflns_number 202113
_diffrn_reflns_point_group_measured_fraction_full 1.000
_diffrn_reflns_point_group_measured_fraction_max 0.999
_diffrn_reflns_theta_full 25.242
_diffrn_reflns_theta_max 30.544
_diffrn_reflns_theta_min 1.565
_diffrn_source 'ImuS-focus sealed tube'
_exptl_absorpt_coefficient_mu 3.408
_exptl_absorpt_correction_type multi-scan
_exptl_absorpt_process_details 'sadabs V2012/1 (Bruker AXS Inc.)'
_exptl_crystal_colour blue
_exptl_crystal_density_diffrn 1.432
_exptl_crystal_description block
_exptl_crystal_F_000 1732
_exptl_crystal_size_max 0.179
_exptl_crystal_size_mid 0.119
_exptl_crystal_size_min 0.105
_exptl_transmission_factor_max 0.7461
_exptl_transmission_factor_min 0.6431
_refine_diff_density_max 2.291
_refine_diff_density_min -0.812
_refine_diff_density_rms 0.097
_refine_ls_extinction_method none
_refine_ls_goodness_of_fit_ref 1.069
_refine_ls_hydrogen_treatment mixed
_refine_ls_matrix_type full
_refine_ls_number_parameters 438
_refine_ls_number_reflns 12111
_refine_ls_number_restraints 0
_refine_ls_restrained_S_all 1.069
_refine_ls_R_factor_all 0.0345
_refine_ls_R_factor_gt 0.0257
_refine_ls_shift/su_max 0.004
_refine_ls_shift/su_mean 0.000
_refine_ls_structure_factor_coef Fsqd
_refine_ls_weighting_details 'w=1/[\s^2^(Fo^2^)+(0.0252P)^2^+4.2016P] where P=(Fo^2^+2Fc^2^)/3'
_refine_ls_weighting_scheme calc
_refine_ls_wR_factor_gt 0.0570
_refine_ls_wR_factor_ref 0.0612
_reflns_Friedel_coverage 0.000
_reflns_number_gt 10305
_reflns_number_total 12111
_reflns_threshold_expression 'I > 2\s(I)'
_cod_data_source_file d3dt00861d2.cif
_cod_data_source_block 9b_mo_MK240_2_0m_a
_cod_original_sg_symbol_H-M 'P 21/c'
_cod_database_code 7712799
_shelx_shelxl_version_number 2018/3
_shelx_space_group_comment
;
The symmetry employed for this shelxl refinement is uniquely defined
by the following loop, which should always be used as a source of
symmetry information in preference to the above space-group names.
They are only intended as comments.
;
_shelx_estimated_absorpt_t_min 0.581
_shelx_estimated_absorpt_t_max 0.716

loop_
_space_group_symop_operation_xyz
'x, y, z'
'-x, y+1/2, -z+1/2'
'-x, -y, -z'
'x, -y-1/2, z-1/2'

loop_
_atom_site_label
_atom_site_type_symbol
_atom_site_fract_x
_atom_site_fract_y
_atom_site_fract_z
_atom_site_U_iso_or_equiv
_atom_site_adp_type
_atom_site_occupancy
_atom_site_site_symmetry_order
_atom_site_calc_flag
_atom_site_refinement_flags_posn
_atom_site_refinement_flags_adp
_atom_site_refinement_flags_occupancy
_atom_site_disorder_assembly
_atom_site_disorder_group
C1 C 0.83237(17) 0.64418(12) 0.61047(11) 0.0196(4) Uani 1 1 d . . . . .
C2 C 0.89331(19) 0.68781(12) 0.56793(12) 0.0232(4) Uani 1 1 d . . . . .
H2 H 0.954624 0.672688 0.543012 0.028 Uiso 1 1 calc R U . . .
C3 C 0.84700(18) 0.75724(12) 0.56916(11) 0.0212(4) Uani 1 1 d . . . . .
C4 C 0.84782(19) 0.56274(12) 0.62414(13) 0.0240(4) Uani 1 1 d . . . . .
C5 C 0.7406(2) 0.53041(16) 0.6498(2) 0.0493(8) Uani 1 1 d . . . . .
H5A H 0.672661 0.540308 0.614129 0.074 Uiso 1 1 calc R U . . .
H5B H 0.729706 0.552856 0.695816 0.074 Uiso 1 1 calc R U . . .
H5C H 0.750349 0.477253 0.656134 0.074 Uiso 1 1 calc R U . . .
C6 C 0.9531(2) 0.54958(14) 0.68128(14) 0.0325(5) Uani 1 1 d . . . . .
H6A H 0.961033 0.496892 0.691401 0.049 Uiso 1 1 calc R U . . .
H6B H 0.942732 0.575842 0.725437 0.049 Uiso 1 1 calc R U . . .
H6C H 1.022981 0.567571 0.663568 0.049 Uiso 1 1 calc R U . . .
C7 C 0.8681(3) 0.52509(16) 0.55445(15) 0.0465(8) Uani 1 1 d . . . . .
H7A H 0.801586 0.533902 0.517346 0.070 Uiso 1 1 calc R U . . .
H7B H 0.877449 0.472168 0.562722 0.070 Uiso 1 1 calc R U . . .
H7C H 0.938152 0.545019 0.538522 0.070 Uiso 1 1 calc R U . . .
C8 C 0.8771(2) 0.82411(13) 0.53009(14) 0.0293(5) Uani 1 1 d . . . . .
H8A H 0.947856 0.815048 0.508952 0.044 Uiso 1 1 calc R U . . .
H8B H 0.889667 0.865393 0.563750 0.044 Uiso 1 1 calc R U . . .
H8C H 0.813599 0.835895 0.491860 0.044 Uiso 1 1 calc R U . . .
C9 C 0.39486(18) 0.72552(12) 0.57899(11) 0.0208(4) Uani 1 1 d . . . . .
C10 C 0.37555(19) 0.78600(13) 0.53361(12) 0.0246(4) Uani 1 1 d . . . . .
H10 H 0.306920 0.796839 0.501777 0.029 Uiso 1 1 calc R U . . .
C11 C 0.47537(19) 0.82692(12) 0.54395(12) 0.0217(4) Uani 1 1 d . . . . .
C12 C 0.31017(19) 0.66404(13) 0.58666(13) 0.0253(5) Uani 1 1 d . . . . .
C13 C 0.3664(2) 0.58929(13) 0.57783(13) 0.0291(5) Uani 1 1 d . . . . .
H13A H 0.309651 0.550282 0.581397 0.044 Uiso 1 1 calc R U . . .
H13B H 0.432471 0.582842 0.615731 0.044 Uiso 1 1 calc R U . . .
H13C H 0.392968 0.586893 0.530704 0.044 Uiso 1 1 calc R U . . .
C14 C 0.2658(2) 0.67079(15) 0.65965(14) 0.0329(5) Uani 1 1 d . . . . .
H14A H 0.227635 0.718394 0.662529 0.049 Uiso 1 1 calc R U . . .
H14B H 0.331156 0.667002 0.698476 0.049 Uiso 1 1 calc R U . . .
H14C H 0.210478 0.631277 0.664455 0.049 Uiso 1 1 calc R U . . .
C15 C 0.2058(2) 0.67136(15) 0.52706(15) 0.0345(6) Uani 1 1 d . . . . .
H15A H 0.232586 0.669558 0.479957 0.052 Uiso 1 1 calc R U . . .
H15B H 0.166768 0.718259 0.532348 0.052 Uiso 1 1 calc R U . . .
H15C H 0.151686 0.630916 0.530918 0.052 Uiso 1 1 calc R U . . .
C16 C 0.5016(2) 0.89652(14) 0.50768(15) 0.0323(5) Uani 1 1 d . . . . .
H16A H 0.565886 0.888348 0.480275 0.048 Uiso 1 1 calc R U . . .
H16B H 0.523082 0.934633 0.543939 0.048 Uiso 1 1 calc R U . . .
H16C H 0.433062 0.912301 0.474999 0.048 Uiso 1 1 calc R U . . .
C17 C 0.61840(19) 0.84250(12) 0.80627(11) 0.0215(4) Uani 1 1 d . . . . .
C18 C 0.6739(2) 0.90883(12) 0.79828(12) 0.0239(4) Uani 1 1 d . . . . .
H18 H 0.684106 0.948001 0.831971 0.029 Uiso 1 1 calc R U . . .
C19 C 0.71117(19) 0.90669(12) 0.73192(12) 0.0228(4) Uani 1 1 d . . . . .
C20 C 0.5530(2) 0.81908(13) 0.86611(12) 0.0266(5) Uani 1 1 d . . . . .
C21 C 0.4996(3) 0.74340(16) 0.85168(15) 0.0399(6) Uani 1 1 d . . . . .
H21A H 0.451205 0.743195 0.804570 0.060 Uiso 1 1 calc R U . . .
H21B H 0.451921 0.731464 0.889044 0.060 Uiso 1 1 calc R U . . .
H21C H 0.561174 0.706778 0.852138 0.060 Uiso 1 1 calc R U . . .
C22 C 0.4550(3) 0.87444(19) 0.8690(2) 0.0571(10) Uani 1 1 d . . . . .
H22A H 0.404033 0.874620 0.822845 0.086 Uiso 1 1 calc R U . . .
H22B H 0.487841 0.923562 0.878684 0.086 Uiso 1 1 calc R U . . .
H22C H 0.410502 0.860568 0.907399 0.086 Uiso 1 1 calc R U . . .
C23 C 0.6333(3) 0.8181(2) 0.93693(16) 0.0581(10) Uani 1 1 d . . . . .
H23A H 0.695731 0.782766 0.934175 0.087 Uiso 1 1 calc R U . . .
H23B H 0.589691 0.803867 0.975635 0.087 Uiso 1 1 calc R U . . .
H23C H 0.666288 0.867179 0.946778 0.087 Uiso 1 1 calc R U . . .
C24 C 0.7720(2) 0.96462(13) 0.69559(14) 0.0293(5) Uani 1 1 d . . . . .
H24A H 0.844551 0.944741 0.683011 0.044 Uiso 1 1 calc R U . . .
H24B H 0.788958 1.006545 0.728067 0.044 Uiso 1 1 calc R U . . .
H24C H 0.722616 0.980646 0.651790 0.044 Uiso 1 1 calc R U . . .
C25 C 0.87254(18) 0.63389(12) 0.84206(11) 0.0201(4) Uani 1 1 d . . . . .
C26 C 0.95708(19) 0.68934(12) 0.84324(12) 0.0221(4) Uani 1 1 d . . . . .
C27 C 1.0699(2) 0.67521(13) 0.87596(13) 0.0268(5) Uani 1 1 d . . . . .
H27 H 1.126895 0.712454 0.876292 0.032 Uiso 1 1 calc R U . . .
C28 C 1.1006(2) 0.60828(14) 0.90792(14) 0.0316(5) Uani 1 1 d . . . . .
H28 H 1.177454 0.599986 0.930773 0.038 Uiso 1 1 calc R U . . .
C29 C 1.0177(2) 0.55343(13) 0.90614(13) 0.0265(5) Uani 1 1 d . . . . .
H29 H 1.038613 0.507446 0.928099 0.032 Uiso 1 1 calc R U . . .
C30 C 0.90488(19) 0.56435(12) 0.87292(12) 0.0221(4) Uani 1 1 d . . . . .
C31 C 0.9287(2) 0.76464(13) 0.81070(12) 0.0248(4) Uani 1 1 d . . . . .
H31 H 0.844372 0.765188 0.791352 0.030 Uiso 1 1 calc R U . . .
C32 C 0.9955(2) 0.77949(17) 0.74803(14) 0.0369(6) Uani 1 1 d . . . . .
H32A H 0.980875 0.739820 0.712663 0.055 Uiso 1 1 calc R U . . .
H32B H 1.078514 0.781891 0.765834 0.055 Uiso 1 1 calc R U . . .
H32C H 0.970103 0.826285 0.725336 0.055 Uiso 1 1 calc R U . . .
C33 C 0.9504(2) 0.82531(14) 0.86691(14) 0.0332(5) Uani 1 1 d . . . . .
H33A H 0.929091 0.872817 0.844349 0.050 Uiso 1 1 calc R U . . .
H33B H 1.032504 0.825842 0.887173 0.050 Uiso 1 1 calc R U . . .
H33C H 0.903507 0.816252 0.905341 0.050 Uiso 1 1 calc R U . . .
C34 C 0.8166(2) 0.50236(12) 0.86942(13) 0.0257(4) Uani 1 1 d . . . . .
H34 H 0.765755 0.506802 0.822073 0.031 Uiso 1 1 calc R U . . .
C35 C 0.7389(2) 0.51000(15) 0.92734(15) 0.0360(6) Uani 1 1 d . . . . .
H35A H 0.703565 0.558923 0.924486 0.054 Uiso 1 1 calc R U . . .
H35B H 0.784918 0.503407 0.974734 0.054 Uiso 1 1 calc R U . . .
H35C H 0.677969 0.472596 0.920178 0.054 Uiso 1 1 calc R U . . .
C36 C 0.8687(3) 0.42556(15) 0.87244(18) 0.0419(7) Uani 1 1 d . . . . .
H36A H 0.806736 0.389244 0.861423 0.063 Uiso 1 1 calc R U . . .
H36B H 0.910152 0.416386 0.920715 0.063 Uiso 1 1 calc R U . . .
H36C H 0.922596 0.421630 0.837136 0.063 Uiso 1 1 calc R U . . .
B1 B 0.6760(2) 0.81739(13) 0.62216(13) 0.0189(4) Uani 1 1 d . . . . .
H1 H 0.698(2) 0.8650(14) 0.5915(14) 0.023 Uiso 1 1 d . U . . .
Br1 Br 0.50176(2) 0.56416(2) 0.76460(2) 0.02915(5) Uani 1 1 d . . . . .
N1 N 0.76268(15) 0.75545(10) 0.61145(9) 0.0184(3) Uani 1 1 d . . . . .
N2 N 0.75321(15) 0.68498(9) 0.63761(10) 0.0183(3) Uani 1 1 d . . . . .
N3 N 0.55189(15) 0.79209(10) 0.59339(9) 0.0183(3) Uani 1 1 d . . . . .
N4 N 0.50242(15) 0.72878(10) 0.61638(9) 0.0186(3) Uani 1 1 d . . . . .
N5 N 0.68016(15) 0.84091(10) 0.70180(10) 0.0190(3) Uani 1 1 d . . . . .
N6 N 0.62295(16) 0.80031(10) 0.74795(10) 0.0199(3) Uani 1 1 d . . . . .
N7 N 0.76006(17) 0.64633(11) 0.80962(11) 0.0247(4) Uani 1 1 d . . . . .
H7 H 0.725(2) 0.6167(16) 0.8218(16) 0.030 Uiso 1 1 d . U . . .
Yb1 Yb 0.62664(2) 0.67654(2) 0.72269(2) 0.01699(3) Uani 1 1 d . . . . .

loop_
_atom_site_aniso_label
_atom_site_aniso_U_11
_atom_site_aniso_U_22
_atom_site_aniso_U_33
_atom_site_aniso_U_23
_atom_site_aniso_U_13
_atom_site_aniso_U_12
C1 0.0158(9) 0.0220(10) 0.0209(9) -0.0020(8) 0.0020(7) 0.0008(8)
C2 0.0191(10) 0.0286(11) 0.0229(10) -0.0026(8) 0.0067(8) 0.0002(8)
C3 0.0184(9) 0.0253(10) 0.0205(10) -0.0008(8) 0.0051(7) -0.0037(8)
C4 0.0236(10) 0.0205(10) 0.0279(11) -0.0026(8) 0.0030(8) 0.0024(8)
C5 0.0302(14) 0.0262(13) 0.094(3) 0.0129(15) 0.0186(15) 0.0003(11)
C6 0.0348(13) 0.0298(12) 0.0319(13) 0.0012(10) 0.0010(10) 0.0079(10)
C7 0.076(2) 0.0276(13) 0.0343(14) -0.0104(11) 0.0032(14) 0.0111(14)
C8 0.0299(12) 0.0291(12) 0.0315(12) 0.0024(10) 0.0134(10) -0.0033(10)
C9 0.0177(9) 0.0245(10) 0.0202(9) -0.0003(8) 0.0025(7) 0.0015(8)
C10 0.0206(10) 0.0287(12) 0.0238(10) 0.0044(9) 0.0007(8) 0.0041(8)
C11 0.0224(10) 0.0221(10) 0.0209(10) 0.0035(8) 0.0038(8) 0.0044(8)
C12 0.0163(9) 0.0335(12) 0.0255(11) 0.0036(9) 0.0005(8) -0.0013(8)
C13 0.0295(12) 0.0260(11) 0.0303(12) 0.0025(9) -0.0013(9) -0.0044(9)
C14 0.0227(11) 0.0453(15) 0.0320(13) 0.0048(11) 0.0084(9) -0.0030(10)
C15 0.0192(11) 0.0423(15) 0.0390(14) 0.0043(11) -0.0063(10) -0.0045(10)
C16 0.0302(12) 0.0281(12) 0.0384(14) 0.0128(10) 0.0037(10) 0.0046(10)
C17 0.0230(10) 0.0232(10) 0.0179(9) 0.0001(8) 0.0022(8) 0.0044(8)
C18 0.0287(11) 0.0206(10) 0.0224(10) -0.0049(8) 0.0035(8) 0.0008(8)
C19 0.0234(10) 0.0192(10) 0.0258(11) -0.0018(8) 0.0036(8) 0.0005(8)
C20 0.0322(12) 0.0289(12) 0.0198(10) -0.0008(9) 0.0075(9) 0.0027(9)
C21 0.0526(17) 0.0399(15) 0.0314(13) -0.0023(11) 0.0204(12) -0.0121(13)
C22 0.063(2) 0.0517(19) 0.067(2) 0.0126(17) 0.0437(18) 0.0221(16)
C23 0.057(2) 0.092(3) 0.0225(13) 0.0111(15) -0.0023(13) -0.0247(19)
C24 0.0321(12) 0.0226(11) 0.0340(13) -0.0016(9) 0.0077(10) -0.0062(9)
C25 0.0198(9) 0.0227(10) 0.0178(9) -0.0006(8) 0.0026(7) 0.0004(8)
C26 0.0207(10) 0.0253(11) 0.0201(10) 0.0006(8) 0.0020(8) -0.0007(8)
C27 0.0201(10) 0.0291(12) 0.0306(12) 0.0010(9) 0.0018(9) -0.0031(9)
C28 0.0208(11) 0.0325(13) 0.0399(14) 0.0014(11) -0.0012(10) 0.0022(9)
C29 0.0237(11) 0.0251(11) 0.0298(12) 0.0037(9) 0.0008(9) 0.0075(9)
C30 0.0233(10) 0.0217(10) 0.0218(10) -0.0016(8) 0.0046(8) 0.0016(8)
C31 0.0233(10) 0.0262(11) 0.0235(10) 0.0036(9) -0.0013(8) -0.0051(9)
C32 0.0393(14) 0.0437(15) 0.0283(12) 0.0100(11) 0.0065(10) -0.0057(12)
C33 0.0389(14) 0.0271(12) 0.0311(13) -0.0004(10) -0.0037(10) 0.0022(10)
C34 0.0243(11) 0.0210(10) 0.0311(12) 0.0024(9) 0.0019(9) -0.0001(8)
C35 0.0351(13) 0.0327(13) 0.0420(15) 0.0070(11) 0.0116(11) -0.0019(11)
C36 0.0388(15) 0.0273(13) 0.0600(19) -0.0035(13) 0.0085(13) 0.0008(11)
B1 0.0193(10) 0.0187(11) 0.0193(10) 0.0004(8) 0.0044(8) -0.0014(8)
Br1 0.02290(11) 0.02911(12) 0.03419(12) 0.00757(9) -0.00031(9) -0.00872(9)
N1 0.0176(8) 0.0186(8) 0.0197(8) 0.0017(6) 0.0049(6) -0.0008(6)
N2 0.0163(8) 0.0177(8) 0.0213(8) 0.0011(6) 0.0039(6) -0.0003(6)
N3 0.0197(8) 0.0174(8) 0.0183(8) 0.0025(6) 0.0042(6) 0.0007(7)
N4 0.0183(8) 0.0184(8) 0.0191(8) 0.0020(6) 0.0030(6) 0.0000(6)
N5 0.0203(8) 0.0168(8) 0.0207(8) 0.0006(6) 0.0053(7) -0.0004(6)
N6 0.0237(9) 0.0189(8) 0.0175(8) 0.0018(7) 0.0051(7) 0.0003(7)
N7 0.0204(9) 0.0254(10) 0.0278(10) 0.0090(8) 0.0014(7) -0.0023(7)
Yb1 0.01667(4) 0.01663(4) 0.01764(4) 0.00181(3) 0.00233(3) -0.00070(3)

loop_
_atom_type_symbol
_atom_type_description
_atom_type_scat_dispersion_real
_atom_type_scat_dispersion_imag
_atom_type_scat_source
C C 0.0033 0.0016 'International Tables Vol C Tables 4.2.6.8 and 6.1.1.4'
H H 0.0000 0.0000 'International Tables Vol C Tables 4.2.6.8 and 6.1.1.4'
B B 0.0013 0.0007 'International Tables Vol C Tables 4.2.6.8 and 6.1.1.4'
Br Br -0.2901 2.4595 'International Tables Vol C Tables 4.2.6.8 and 6.1.1.4'
N N 0.0061 0.0033 'International Tables Vol C Tables 4.2.6.8 and 6.1.1.4'
Yb Yb -0.3850 5.5486 'International Tables Vol C Tables 4.2.6.8 and 6.1.1.4'

loop_
_geom_angle_atom_site_label_1
_geom_angle_atom_site_label_2
_geom_angle_atom_site_label_3
_geom_angle
_geom_angle_site_symmetry_1
_geom_angle_site_symmetry_3
_geom_angle_publ_flag
N2 C1 C2 109.8(2) . . ?
N2 C1 C4 123.42(19) . . ?
C2 C1 C4 126.8(2) . . ?
C3 C2 C1 106.30(19) . . ?
N1 C3 C2 107.97(19) . . ?
N1 C3 C8 123.5(2) . . ?
C2 C3 C8 128.5(2) . . ?
C1 C4 C5 110.46(19) . . ?
C1 C4 C7 108.9(2) . . ?
C5 C4 C7 109.4(2) . . ?
C1 C4 C6 109.71(19) . . ?
C5 C4 C6 109.3(2) . . ?
C7 C4 C6 108.9(2) . . ?
N4 C9 C10 109.99(19) . . ?
N4 C9 C12 123.68(19) . . ?
C10 C9 C12 126.3(2) . . ?
C11 C10 C9 106.40(19) . . ?
N3 C11 C10 107.89(19) . . ?
N3 C11 C16 123.7(2) . . ?
C10 C11 C16 128.4(2) . . ?
C9 C12 C13 110.59(19) . . ?
C9 C12 C14 109.4(2) . . ?
C13 C12 C14 111.8(2) . . ?
C9 C12 C15 109.1(2) . . ?
C13 C12 C15 107.8(2) . . ?
C14 C12 C15 108.1(2) . . ?
N6 C17 C18 109.6(2) . . ?
N6 C17 C20 121.9(2) . . ?
C18 C17 C20 128.3(2) . . ?
C19 C18 C17 106.57(19) . . ?
N5 C19 C18 107.7(2) . . ?
N5 C19 C24 123.5(2) . . ?
C18 C19 C24 128.8(2) . . ?
C17 C20 C23 110.0(2) . . ?
C17 C20 C21 111.2(2) . . ?
C23 C20 C21 109.5(2) . . ?
C17 C20 C22 107.5(2) . . ?
C23 C20 C22 110.4(3) . . ?
C21 C20 C22 108.3(3) . . ?
N7 C25 C26 120.5(2) . . ?
N7 C25 C30 120.4(2) . . ?
C26 C25 C30 119.1(2) . . ?
C27 C26 C25 119.3(2) . . ?
C27 C26 C31 118.8(2) . . ?
C25 C26 C31 121.9(2) . . ?
C28 C27 C26 121.6(2) . . ?
C27 C28 C29 119.1(2) . . ?
C28 C29 C30 121.4(2) . . ?
C29 C30 C25 119.4(2) . . ?
C29 C30 C34 120.4(2) . . ?
C25 C30 C34 120.2(2) . . ?
C26 C31 C33 111.73(19) . . ?
C26 C31 C32 111.4(2) . . ?
C33 C31 C32 110.7(2) . . ?
C35 C34 C36 109.5(2) . . ?
C35 C34 C30 111.7(2) . . ?
C36 C34 C30 114.5(2) . . ?
N3 B1 N1 109.61(18) . . ?
N3 B1 N5 108.67(17) . . ?
N1 B1 N5 113.28(18) . . ?
C3 N1 N2 109.45(17) . . ?
C3 N1 B1 127.14(18) . . ?
N2 N1 B1 122.87(17) . . ?
C1 N2 N1 106.52(17) . . ?
C1 N2 Yb1 139.65(15) . . ?
N1 N2 Yb1 113.27(12) . . ?
C11 N3 N4 109.92(17) . . ?
C11 N3 B1 126.62(18) . . ?
N4 N3 B1 123.46(17) . . ?
C9 N4 N3 105.80(17) . . ?
C9 N4 Yb1 142.64(14) . . ?
N3 N4 Yb1 110.34(12) . . ?
C19 N5 N6 109.63(18) . . ?
C19 N5 B1 128.21(18) . . ?
N6 N5 B1 120.39(17) . . ?
C19 N5 Yb1 148.31(15) . . ?
N6 N5 Yb1 43.81(10) . . ?
B1 N5 Yb1 82.87(11) . . ?
C17 N6 N5 106.49(18) . . ?
C17 N6 Yb1 136.91(15) . . ?
N5 N6 Yb1 111.67(13) . . ?
C25 N7 Yb1 155.52(16) . . ?
N7 Yb1 N6 97.23(8) . . ?
N7 Yb1 N2 94.36(9) . . ?
N6 Yb1 N2 96.25(6) . . ?
N7 Yb1 N4 168.61(7) . . ?
N6 Yb1 N4 76.42(7) . . ?
N2 Yb1 N4 77.17(8) . . ?
N7 Yb1 Br1 87.00(7) . . ?
N6 Yb1 Br1 130.99(6) . . ?
N2 Yb1 Br1 132.26(5) . . ?
N4 Yb1 Br1 104.33(6) . . ?
N7 Yb1 N5 101.85(7) . . ?
N6 Yb1 N5 24.52(6) . . ?
N2 Yb1 N5 71.95(5) . . ?
N4 Yb1 N5 68.47(6) . . ?
Br1 Yb1 N5 154.06(4) . . ?

loop_
_geom_bond_atom_site_label_1
_geom_bond_atom_site_label_2
_geom_bond_distance
_geom_bond_site_symmetry_2
_geom_bond_publ_flag
C1 N2 1.342(3) . ?
C1 C2 1.392(3) . ?
C1 C4 1.512(3) . ?
C2 C3 1.377(3) . ?
C3 N1 1.350(3) . ?
C3 C8 1.490(3) . ?
C4 C5 1.523(4) . ?
C4 C7 1.526(4) . ?
C4 C6 1.532(3) . ?
C9 N4 1.350(3) . ?
C9 C10 1.392(3) . ?
C9 C12 1.514(3) . ?
C10 C11 1.374(3) . ?
C11 N3 1.352(3) . ?
C11 C16 1.491(3) . ?
C12 C13 1.530(4) . ?
C12 C14 1.538(4) . ?
C12 C15 1.539(3) . ?
C17 N6 1.345(3) . ?
C17 C18 1.389(3) . ?
C17 C20 1.508(3) . ?
C18 C19 1.378(3) . ?
C19 N5 1.352(3) . ?
C19 C24 1.491(3) . ?
C20 C23 1.515(4) . ?
C20 C21 1.521(4) . ?
C20 C22 1.531(4) . ?
C25 N7 1.386(3) . ?
C25 C26 1.410(3) . ?
C25 C30 1.422(3) . ?
C26 C27 1.396(3) . ?
C26 C31 1.519(3) . ?
C27 C28 1.383(4) . ?
C28 C29 1.388(3) . ?
C29 C30 1.390(3) . ?
C30 C34 1.524(3) . ?
C31 C33 1.525(3) . ?
C31 C32 1.526(4) . ?
C34 C35 1.519(4) . ?
C34 C36 1.523(4) . ?
B1 N3 1.543(3) . ?
B1 N1 1.548(3) . ?
B1 N5 1.550(3) . ?
Br1 Yb1 2.6947(13) . ?
N1 N2 1.384(3) . ?
N2 Yb1 2.331(2) . ?
N3 N4 1.386(2) . ?
N4 Yb1 2.485(2) . ?
N5 N6 1.382(3) . ?
N5 Yb1 3.095(3) . ?
N6 Yb1 2.305(2) . ?
N7 Yb1 2.162(2) . ?
